data_4074991
loop_
_publ_author_name
'Ionkin, Alex S.'
'Marshall, William J.'
'Fish, Brian M.'

_publ_section_title
;
 Synthesis and Structural Characterization of a Series of Novel
 Polyaromatic Ligands Containing Pyrene and Related Biscyclometalated
 Iridium(III) Complexes
;
_journal_coden_ASTM ORGND7
_journal_issue 6
_journal_name_full Organometallics
_journal_page_first 1461
_journal_page_last 1471
_journal_paper_doi 10.1021/om0510775
_journal_volume 25
_journal_year 2006
_chemical_formula_sum 'C24 H27 P'
_chemical_formula_weight 346.43
_space_group_IT_number 14
_symmetry_cell_setting monoclinic
_symmetry_space_group_name_Hall '-P 2ybc'
_symmetry_space_group_name_H-M 'P 1 21/c 1'
_atom_sites_solution_hydrogens geom
_atom_sites_solution_primary direct
_atom_sites_solution_secondary difmap
_audit_creation_method SHELXL-97
_cell_angle_alpha 90.00
_cell_angle_beta 103.052(12)
_cell_angle_gamma 90.00
_cell_formula_units_Z 4
_cell_length_a 16.865(10)
_cell_length_b 8.172(5)
_cell_length_c 14.598(9)
_cell_measurement_temperature 293(2)
_cell_volume 1960(2)
_computing_cell_refinement 'Bruker XSCANS'
_computing_data_collection 'Bruker XSCANS'
_computing_data_reduction 'Bruker SHELXTL'
_computing_molecular_graphics 'Bruker SHELXTL'
_computing_publication_material 'Bruker SHELXTL'
_computing_structure_refinement 'SHELXL-97 (Sheldrick, 1997)'
_computing_structure_solution 'SHELXS-97 (Sheldrick, 1990)'
_diffrn_ambient_temperature 293(2)
_diffrn_measured_fraction_theta_full 0.979
_diffrn_measured_fraction_theta_max 0.979
_diffrn_measurement_device_type 'Bruker P4'
_diffrn_measurement_method '\w scans'
_diffrn_radiation_monochromator graphite
_diffrn_radiation_source 'fine-focus sealed tube'
_diffrn_radiation_type MoK\a
_diffrn_radiation_wavelength 0.71073
_diffrn_reflns_av_R_equivalents 0.1032
_diffrn_reflns_av_sigmaI/netI 0.1496
_diffrn_reflns_limit_h_max 19
_diffrn_reflns_limit_h_min -19
_diffrn_reflns_limit_k_max 9
_diffrn_reflns_limit_k_min -9
_diffrn_reflns_limit_l_max 13
_diffrn_reflns_limit_l_min -16
_diffrn_reflns_number 9388
_diffrn_reflns_theta_full 24.25
_diffrn_reflns_theta_max 24.25
_diffrn_reflns_theta_min 2.48
_exptl_absorpt_coefficient_mu 0.143
_exptl_absorpt_correction_type none
_exptl_crystal_colour clear
_exptl_crystal_density_diffrn 1.174
_exptl_crystal_density_method 'not measured'
_exptl_crystal_description ireg
_exptl_crystal_F_000 744
_exptl_crystal_size_max 0.520
_exptl_crystal_size_mid 0.400
_exptl_crystal_size_min 0.050
_refine_diff_density_max 0.423
_refine_diff_density_min -0.505
_refine_diff_density_rms 0.068
_refine_ls_extinction_method none
_refine_ls_goodness_of_fit_ref 0.806
_refine_ls_hydrogen_treatment riding
_refine_ls_matrix_type full
_refine_ls_number_parameters 232
_refine_ls_number_reflns 3108
_refine_ls_number_restraints 0
_refine_ls_restrained_S_all 0.806
_refine_ls_R_factor_all 0.1299
_refine_ls_R_factor_gt 0.0631
_refine_ls_shift/su_max 0.015
_refine_ls_shift/su_mean 0.001
_refine_ls_structure_factor_coef Fsqd
_refine_ls_weighting_details 'calc w=1/[\s^2^(Fo^2^)+(0.0749P)^2^+0.0000P] where P=(Fo^2^+2Fc^2^)/3'
_refine_ls_weighting_scheme calc
_refine_ls_wR_factor_gt 0.1379
_refine_ls_wR_factor_ref 0.1522
_reflns_number_gt 1392
_reflns_number_total 3108
_reflns_threshold_expression >2sigma(I)
_cod_data_source_file om0510775si20060112_022917.cif
_cod_data_source_block 04178
_cod_depositor_comments
;
The following automatic conversions were performed:

'_symmetry_cell_setting' value 'Monoclinic' changed to 'monoclinic'
according to /home/saulius/struct/CIF-dictionaries/cif_core.dic
dictionary named 'cif_core.dic' version 2.4.1 from 2010-06-29.

Automatic conversion script
Id: cif_fix_values 1715 2011-07-08 13:25:40Z adriana 
;
_cod_original_sg_symbol_H-M P2(1)/c
_cod_database_code 4074991

loop_
_symmetry_equiv_pos_as_xyz
'x, y, z'
'-x, y+1/2, -z+1/2'
'-x, -y, -z'
'x, -y-1/2, z-1/2'

loop_
_atom_site_label
_atom_site_type_symbol
_atom_site_fract_x
_atom_site_fract_y
_atom_site_fract_z
_atom_site_U_iso_or_equiv
_atom_site_adp_type
_atom_site_occupancy
_atom_site_symmetry_multiplicity
_atom_site_calc_flag
_atom_site_refinement_flags
P1 P 0.20040(6) 0.24867(12) 0.14164(7) 0.0362(3) Uani 1 1 d .
C1 C 0.2315(2) 0.4008(4) 0.0626(3) 0.0321(10) Uani 1 1 d .
C2 C 0.3117(2) 0.4636(4) 0.0861(3) 0.0286(9) Uani 1 1 d .
C3 C 0.3384(2) 0.5736(4) 0.0225(3) 0.0306(9) Uani 1 1 d .
C4 C 0.2846(2) 0.6249(4) -0.0609(3) 0.0328(10) Uani 1 1 d .
C5 C 0.2053(2) 0.5647(4) -0.0808(3) 0.0375(10) Uani 1 1 d .
H5A H 0.1686 0.5989 -0.1349 0.045 Uiso 1 1 calc R
C6 C 0.1807(2) 0.4544(4) -0.0209(3) 0.0347(10) Uani 1 1 d .
H6A H 0.1278 0.4143 -0.0371 0.042 Uiso 1 1 calc R
C7 C 0.3696(2) 0.4192(4) 0.1691(3) 0.0368(10) Uani 1 1 d .
H7A H 0.3536 0.3503 0.2122 0.044 Uiso 1 1 calc R
C8 C 0.4476(2) 0.4739(4) 0.1875(3) 0.0383(10) Uani 1 1 d .
H8A H 0.4833 0.4398 0.2424 0.046 Uiso 1 1 calc R
C9 C 0.4767(2) 0.5817(4) 0.1259(3) 0.0352(10) Uani 1 1 d .
C10 C 0.4203(2) 0.6329(4) 0.0437(3) 0.0327(10) Uani 1 1 d .
C11 C 0.5563(2) 0.6373(5) 0.1429(3) 0.0404(11) Uani 1 1 d .
H11A H 0.5933 0.6028 0.1967 0.048 Uiso 1 1 calc R
C12 C 0.5816(2) 0.7430(5) 0.0815(3) 0.0457(11) Uani 1 1 d .
H12A H 0.6353 0.7789 0.0944 0.055 Uiso 1 1 calc R
C13 C 0.5276(2) 0.7963(4) 0.0008(3) 0.0454(12) Uani 1 1 d .
H13A H 0.5452 0.8679 -0.0400 0.054 Uiso 1 1 calc R
C14 C 0.4467(2) 0.7430(4) -0.0197(3) 0.0348(9) Uani 1 1 d .
C15 C 0.3900(3) 0.7915(4) -0.1036(3) 0.0434(11) Uani 1 1 d .
H15A H 0.4067 0.8629 -0.1451 0.052 Uiso 1 1 calc R
C16 C 0.3133(2) 0.7363(4) -0.1236(3) 0.0408(10) Uani 1 1 d .
H16A H 0.2778 0.7700 -0.1787 0.049 Uiso 1 1 calc R
C17 C 0.0924(2) 0.3008(4) 0.1449(3) 0.0419(11) Uani 1 1 d .
C18 C 0.0920(3) 0.4861(4) 0.1671(3) 0.0599(13) Uani 1 1 d .
H18A H 0.0402 0.5158 0.1791 0.090 Uiso 1 1 calc R
H18B H 0.1012 0.5474 0.1144 0.090 Uiso 1 1 calc R
H18C H 0.1342 0.5099 0.2216 0.090 Uiso 1 1 calc R
C19 C 0.0224(2) 0.2604(5) 0.0612(3) 0.0560(12) Uani 1 1 d .
H19A H -0.0284 0.2888 0.0761 0.084 Uiso 1 1 calc R
H19B H 0.0229 0.1454 0.0477 0.084 Uiso 1 1 calc R
H19C H 0.0288 0.3215 0.0072 0.084 Uiso 1 1 calc R
C20 C 0.0748(2) 0.2115(5) 0.2305(3) 0.0552(12) Uani 1 1 d .
H20A H 0.0252 0.2526 0.2435 0.083 Uiso 1 1 calc R
H20B H 0.1189 0.2296 0.2840 0.083 Uiso 1 1 calc R
H20C H 0.0694 0.0964 0.2175 0.083 Uiso 1 1 calc R
C21 C 0.2041(2) 0.0525(4) 0.0738(3) 0.0355(10) Uani 1 1 d .
C22 C 0.1684(2) 0.0545(4) -0.0307(3) 0.0498(12) Uani 1 1 d .
H22A H 0.1728 -0.0526 -0.0561 0.075 Uiso 1 1 calc R
H22B H 0.1974 0.1318 -0.0602 0.075 Uiso 1 1 calc R
H22C H 0.1121 0.0854 -0.0422 0.075 Uiso 1 1 calc R
C23 C 0.1652(2) -0.0857(4) 0.1200(3) 0.0534(12) Uani 1 1 d .
H23A H 0.1799 -0.1895 0.0980 0.080 Uiso 1 1 calc R
H23B H 0.1070 -0.0741 0.1039 0.080 Uiso 1 1 calc R
H23C H 0.1843 -0.0799 0.1871 0.080 Uiso 1 1 calc R
C24 C 0.2952(2) 0.0154(5) 0.0899(3) 0.0552(13) Uani 1 1 d .
H24A H 0.3031 -0.0797 0.0543 0.083 Uiso 1 1 calc R
H24B H 0.3171 -0.0046 0.1556 0.083 Uiso 1 1 calc R
H24C H 0.3226 0.1071 0.0699 0.083 Uiso 1 1 calc R

loop_
_atom_site_aniso_label
_atom_site_aniso_U_11
_atom_site_aniso_U_22
_atom_site_aniso_U_33
_atom_site_aniso_U_23
_atom_site_aniso_U_13
_atom_site_aniso_U_12
P1 0.0471(6) 0.0164(5) 0.0475(7) -0.0002(6) 0.0160(5) -0.0041(5)
C1 0.043(3) 0.012(2) 0.042(3) 0.0000(19) 0.012(2) 0.0015(19)
C2 0.042(3) 0.009(2) 0.036(3) -0.0049(18) 0.011(2) -0.0004(18)
C3 0.040(2) 0.0115(19) 0.042(3) -0.011(2) 0.013(2) -0.0020(18)
C4 0.045(3) 0.012(2) 0.045(3) -0.0037(19) 0.018(2) 0.0027(19)
C5 0.049(3) 0.019(2) 0.044(3) 0.001(2) 0.010(2) 0.002(2)
C6 0.039(3) 0.023(2) 0.044(3) -0.003(2) 0.013(2) -0.0025(19)
C7 0.045(3) 0.015(2) 0.052(3) -0.002(2) 0.014(2) 0.0003(19)
C8 0.047(3) 0.023(2) 0.044(3) -0.004(2) 0.006(2) 0.001(2)
C9 0.043(3) 0.014(2) 0.048(3) -0.009(2) 0.011(2) -0.004(2)
C10 0.045(3) 0.011(2) 0.047(3) -0.007(2) 0.019(2) -0.0001(18)
C11 0.045(3) 0.022(2) 0.053(3) -0.013(2) 0.008(2) -0.003(2)
C12 0.042(2) 0.026(2) 0.073(3) -0.018(3) 0.021(2) -0.012(2)
C13 0.054(3) 0.020(2) 0.069(3) -0.015(2) 0.029(3) -0.007(2)
C14 0.044(2) 0.013(2) 0.051(3) -0.010(2) 0.018(2) -0.003(2)
C15 0.057(3) 0.017(2) 0.060(3) 0.000(2) 0.021(2) -0.003(2)
C16 0.058(3) 0.021(2) 0.046(3) 0.006(2) 0.016(2) 0.006(2)
C17 0.053(3) 0.017(2) 0.060(3) 0.001(2) 0.022(2) -0.0009(19)
C18 0.081(3) 0.023(2) 0.089(4) 0.000(2) 0.048(3) 0.010(2)
C19 0.045(3) 0.043(3) 0.081(3) 0.012(3) 0.018(2) 0.004(2)
C20 0.062(3) 0.039(3) 0.073(3) 0.005(2) 0.031(2) -0.001(2)
C21 0.043(3) 0.019(2) 0.046(3) -0.002(2) 0.015(2) -0.0044(18)
C22 0.069(3) 0.024(2) 0.058(3) -0.009(2) 0.018(2) -0.002(2)
C23 0.071(3) 0.016(2) 0.076(3) 0.001(2) 0.025(2) -0.008(2)
C24 0.057(3) 0.025(2) 0.084(4) -0.006(2) 0.016(3) 0.006(2)

loop_
_atom_type_symbol
_atom_type_description
_atom_type_scat_dispersion_real
_atom_type_scat_dispersion_imag
_atom_type_scat_source
C C 0.0033 0.0016 'International Tables Vol C Tables 4.2.6.8 and 6.1.1.4'
H H 0.0000 0.0000 'International Tables Vol C Tables 4.2.6.8 and 6.1.1.4'
P P 0.1023 0.0942 'International Tables Vol C Tables 4.2.6.8 and 6.1.1.4'

loop_
_geom_angle_atom_site_label_1
_geom_angle_atom_site_label_2
_geom_angle_atom_site_label_3
_geom_angle
C1 P1 C17 106.02(17)
C1 P1 C21 101.24(17)
C17 P1 C21 110.59(17)
C6 C1 C2 117.7(3)
C6 C1 P1 123.5(3)
C2 C1 P1 118.8(3)
C1 C2 C7 123.4(4)
C1 C2 C3 119.5(3)
C7 C2 C3 117.0(3)
C4 C3 C10 119.2(4)
C4 C3 C2 120.7(3)
C10 C3 C2 120.1(3)
C5 C4 C3 118.4(4)
C5 C4 C16 122.1(4)
C3 C4 C16 119.4(4)
C6 C5 C4 120.7(4)
C5 C6 C1 123.0(4)
C8 C7 C2 122.3(4)
C7 C8 C9 122.4(4)
C11 C9 C10 119.6(4)
C11 C9 C8 123.3(4)
C10 C9 C8 117.2(4)
C9 C10 C3 121.0(3)
C9 C10 C14 119.1(4)
C3 C10 C14 119.9(4)
C12 C11 C9 121.2(4)
C11 C12 C13 120.5(4)
C12 C13 C14 120.4(4)
C13 C14 C10 119.2(4)
C13 C14 C15 121.9(4)
C10 C14 C15 118.8(4)
C16 C15 C14 121.4(4)
C15 C16 C4 121.2(4)
C19 C17 C20 106.9(3)
C19 C17 C18 109.8(3)
C20 C17 C18 106.5(3)
C19 C17 P1 120.5(3)
C20 C17 P1 106.2(3)
C18 C17 P1 106.1(3)
C22 C21 C24 108.4(3)
C22 C21 C23 109.8(3)
C24 C21 C23 107.5(3)
C22 C21 P1 117.9(3)
C24 C21 P1 103.8(2)
C23 C21 P1 108.9(3)

loop_
_geom_bond_atom_site_label_1
_geom_bond_atom_site_label_2
_geom_bond_distance
P1 C1 1.851(4)
P1 C17 1.881(4)
P1 C21 1.893(4)
C1 C6 1.393(5)
C1 C2 1.414(5)
C2 C7 1.420(5)
C2 C3 1.437(5)
C3 C4 1.408(5)
C3 C10 1.429(5)
C4 C5 1.393(5)
C4 C16 1.449(5)
C5 C6 1.383(5)
C7 C8 1.357(5)
C8 C9 1.423(5)
C9 C11 1.385(5)
C9 C10 1.416(5)
C10 C14 1.432(5)
C11 C12 1.380(5)
C12 C13 1.387(5)
C13 C14 1.399(5)
C14 C15 1.429(5)
C15 C16 1.338(5)
C17 C19 1.532(5)
C17 C20 1.532(5)
C17 C18 1.549(5)
C21 C22 1.507(5)
C21 C24 1.531(5)
C21 C23 1.537(5)

loop_
_geom_torsion_atom_site_label_1
_geom_torsion_atom_site_label_2
_geom_torsion_atom_site_label_3
_geom_torsion_atom_site_label_4
_geom_torsion
C17 P1 C1 C6 -40.5(3)
C21 P1 C1 C6 74.9(3)
C17 P1 C1 C2 141.3(3)
C21 P1 C1 C2 -103.3(3)
C6 C1 C2 C7 180.0(3)
P1 C1 C2 C7 -1.7(5)
C6 C1 C2 C3 -2.3(5)
P1 C1 C2 C3 176.0(2)
C1 C2 C3 C4 2.7(5)
C7 C2 C3 C4 -179.5(3)
C1 C2 C3 C10 -177.5(3)
C7 C2 C3 C10 0.3(5)
C10 C3 C4 C5 179.4(3)
C2 C3 C4 C5 -0.8(5)
C10 C3 C4 C16 0.1(5)
C2 C3 C4 C16 179.8(3)
C3 C4 C5 C6 -1.4(5)
C16 C4 C5 C6 178.0(3)
C4 C5 C6 C1 1.8(5)
C2 C1 C6 C5 0.1(5)
P1 C1 C6 C5 -178.1(3)
C1 C2 C7 C8 176.2(3)
C3 C2 C7 C8 -1.6(5)
C2 C7 C8 C9 1.0(6)
C7 C8 C9 C11 -179.2(3)
C7 C8 C9 C10 0.9(5)
C11 C9 C10 C3 178.0(3)
C8 C9 C10 C3 -2.1(5)
C11 C9 C10 C14 -0.7(5)
C8 C9 C10 C14 179.2(3)
C4 C3 C10 C9 -178.7(3)
C2 C3 C10 C9 1.6(5)
C4 C3 C10 C14 0.0(5)
C2 C3 C10 C14 -179.8(3)
C10 C9 C11 C12 0.5(5)
C8 C9 C11 C12 -179.4(3)
C9 C11 C12 C13 0.0(6)
C11 C12 C13 C14 -0.2(6)
C12 C13 C14 C10 0.0(5)
C12 C13 C14 C15 -178.1(3)
C9 C10 C14 C13 0.4(5)
C3 C10 C14 C13 -178.2(3)
C9 C10 C14 C15 178.6(3)
C3 C10 C14 C15 -0.1(5)
C13 C14 C15 C16 178.2(3)
C10 C14 C15 C16 0.1(5)
C14 C15 C16 C4 0.0(6)
C5 C4 C16 C15 -179.4(3)
C3 C4 C16 C15 0.0(5)
C1 P1 C17 C19 74.8(3)
C21 P1 C17 C19 -34.1(3)
C1 P1 C17 C20 -163.6(2)
C21 P1 C17 C20 87.5(3)
C1 P1 C17 C18 -50.5(3)
C21 P1 C17 C18 -159.4(3)
C1 P1 C21 C22 -44.0(3)
C17 P1 C21 C22 68.0(3)
C1 P1 C21 C24 75.8(3)
C17 P1 C21 C24 -172.1(2)
C1 P1 C21 C23 -169.9(3)
C17 P1 C21 C23 -57.9(3)

loop_
_cod_related_entry_id
_cod_related_entry_database
_cod_related_entry_code
1 ChemSpider 9842104
